data_1512974
loop_
_publ_author_name
'Pallab Bhowmik'
'Shouvik Chattopadhyay'
'Ashutosh Ghosh'

_publ_section_title
;
 Synthesis and structure of mono-, di- and tri-nuclear copper(II) benzoate
 complexes with a tridentate N2O donor Schiff base ligand
;
_journal_name_full
;
Inorganica Chimica Acta
;
_journal_page_first 66
_journal_page_last 71
_journal_paper_doi 10.1016/j.ica.2012.10.003
_journal_volume 396
_journal_year 2013
_chemical_formula_sum 'C45 H41 Cl Cu3 N7 O18'
_chemical_formula_weight 1193.92
_space_group_IT_number 14
_symmetry_cell_setting monoclinic
_symmetry_space_group_name_Hall '-P 2ybc'
_symmetry_space_group_name_H-M 'P 1 21/c 1'
_atom_sites_solution_hydrogens geom
_atom_sites_solution_primary direct
_atom_sites_solution_secondary difmap
_cell_angle_alpha 90.00
_cell_angle_beta 95.6960(10)
_cell_angle_gamma 90.00
_cell_formula_units_Z 4
_cell_length_a 14.0418(4)
_cell_length_b 25.1942(6)
_cell_length_c 13.8830(3)
_cell_measurement_temperature 293(2)
_cell_volume 4887.2(2)
_computing_structure_refinement 'SHELXL-97 (Sheldrick, 1997)'
_diffrn_ambient_temperature 293(2)
_diffrn_measured_fraction_theta_full 0.997
_diffrn_measured_fraction_theta_max 0.997
_diffrn_radiation_monochromator graphite
_diffrn_radiation_source 'fine-focus sealed tube'
_diffrn_radiation_type MoK\a
_diffrn_radiation_wavelength 0.71073
_diffrn_reflns_av_R_equivalents 0.0506
_diffrn_reflns_av_sigmaI/netI 0.0329
_diffrn_reflns_limit_h_max 17
_diffrn_reflns_limit_h_min -17
_diffrn_reflns_limit_k_max 30
_diffrn_reflns_limit_k_min -30
_diffrn_reflns_limit_l_max 16
_diffrn_reflns_limit_l_min -16
_diffrn_reflns_number 73411
_diffrn_reflns_theta_full 25.80
_diffrn_reflns_theta_max 25.80
_diffrn_reflns_theta_min 1.46
_exptl_absorpt_coefficient_mu 1.431
_exptl_absorpt_correction_T_max 0.7628
_exptl_absorpt_correction_T_min 0.7628
_exptl_crystal_density_diffrn 1.623
_exptl_crystal_density_method 'not measured'
_exptl_crystal_F_000 2432
_exptl_crystal_size_max 0.20
_exptl_crystal_size_mid 0.20
_exptl_crystal_size_min 0.20
_refine_diff_density_max 0.522
_refine_diff_density_min -0.323
_refine_diff_density_rms 0.062
_refine_ls_extinction_method none
_refine_ls_goodness_of_fit_ref 1.021
_refine_ls_hydrogen_treatment constr
_refine_ls_matrix_type full
_refine_ls_number_parameters 707
_refine_ls_number_reflns 9362
_refine_ls_number_restraints 0
_refine_ls_restrained_S_all 1.021
_refine_ls_R_factor_all 0.0593
_refine_ls_R_factor_gt 0.0388
_refine_ls_shift/su_max 0.002
_refine_ls_shift/su_mean 0.000
_refine_ls_structure_factor_coef Fsqd
_refine_ls_weighting_details 'calc w=1/[\s^2^(Fo^2^)+(0.0487P)^2^+3.7980P] where P=(Fo^2^+2Fc^2^)/3'
_refine_ls_weighting_scheme calc
_refine_ls_wR_factor_gt 0.0967
_refine_ls_wR_factor_ref 0.1064
_reflns_number_gt 7043
_reflns_number_total 9362
_reflns_threshold_expression >2sigma(I)
_cod_data_source_file ICA-2013-396-66-71-3.cif
_cod_data_source_block 3
_cod_original_sg_symbol_H-M P21/c
_cod_database_code 1512974

loop_
_symmetry_equiv_pos_as_xyz
'x, y, z'
'-x, y+1/2, -z+1/2'
'-x, -y, -z'
'x, -y-1/2, z-1/2'

loop_
_atom_site_label
_atom_site_type_symbol
_atom_site_fract_x
_atom_site_fract_y
_atom_site_fract_z
_atom_site_U_iso_or_equiv
_atom_site_adp_type
_atom_site_occupancy
_atom_site_symmetry_multiplicity
_atom_site_calc_flag
_atom_site_refinement_flags
_atom_site_disorder_assembly
_atom_site_disorder_group
C1 C 0.1317(2) 0.95549(12) 0.5628(2) 0.0390(7) Uani 1 1 d . . .
C2 C 0.1685(2) 1.00591(13) 0.5864(3) 0.0485(8) Uani 1 1 d . . .
H2 H 0.1936 1.0130 0.6496 0.058 Uiso 1 1 calc R . .
C3 C 0.1683(3) 1.04548(14) 0.5172(3) 0.0605(10) Uani 1 1 d . . .
H3 H 0.1938 1.0787 0.5340 0.073 Uiso 1 1 calc R . .
C4 C 0.1307(3) 1.03592(17) 0.4245(3) 0.0674(12) Uani 1 1 d . . .
H4 H 0.1310 1.0624 0.3778 0.081 Uiso 1 1 calc R . .
C5 C 0.0927(3) 0.98735(16) 0.4008(3) 0.0622(10) Uani 1 1 d . . .
H5 H 0.0661 0.9818 0.3376 0.075 Uiso 1 1 calc R . .
C6 C 0.0915(2) 0.94507(13) 0.4673(2) 0.0439(8) Uani 1 1 d . . .
C7 C 0.0495(2) 0.89383(15) 0.4362(2) 0.0489(8) Uani 1 1 d . . .
C8 C 0.0197(4) 0.8859(2) 0.3293(3) 0.0813(14) Uani 1 1 d . . .
H8A H 0.0268 0.8492 0.3130 0.122 Uiso 1 1 calc R . .
H8B H 0.0594 0.9072 0.2922 0.122 Uiso 1 1 calc R . .
H8C H -0.0459 0.8963 0.3150 0.122 Uiso 1 1 calc R . .
C9 C -0.0074(3) 0.80557(15) 0.4611(3) 0.0627(10) Uani 1 1 d . . .
H9A H 0.0293 0.7907 0.4119 0.075 Uiso 1 1 calc R . .
H9B H -0.0723 0.8116 0.4323 0.075 Uiso 1 1 calc R . .
C10 C -0.0082(3) 0.76722(15) 0.5447(3) 0.0619(10) Uani 1 1 d . . .
H10A H -0.0544 0.7393 0.5280 0.074 Uiso 1 1 calc R . .
H10B H 0.0544 0.7510 0.5576 0.074 Uiso 1 1 calc R . .
C11 C -0.1353(3) 0.81189(16) 0.6218(4) 0.0716(12) Uani 1 1 d . . .
H11A H -0.1491 0.8313 0.6783 0.107 Uiso 1 1 calc R . .
H11B H -0.1754 0.7810 0.6146 0.107 Uiso 1 1 calc R . .
H11C H -0.1472 0.8341 0.5657 0.107 Uiso 1 1 calc R . .
C12 C -0.0167(3) 0.75933(16) 0.7166(3) 0.0715(12) Uani 1 1 d . . .
H12A H 0.0491 0.7483 0.7237 0.107 Uiso 1 1 calc R . .
H12B H -0.0573 0.7288 0.7067 0.107 Uiso 1 1 calc R . .
H12C H -0.0310 0.7776 0.7742 0.107 Uiso 1 1 calc R . .
C13 C 0.0976(2) 0.89679(13) 0.8358(2) 0.0388(7) Uani 1 1 d . . .
C14 C 0.0600(2) 0.91288(14) 0.9292(2) 0.0470(8) Uani 1 1 d . . .
C15 C -0.0338(3) 0.90487(17) 0.9496(3) 0.0606(10) Uani 1 1 d . . .
C16 C -0.0661(3) 0.9209(2) 1.0356(3) 0.0892(16) Uani 1 1 d . . .
H16 H -0.1288 0.9141 1.0480 0.107 Uiso 1 1 calc R . .
C17 C -0.0050(4) 0.9467(2) 1.1024(3) 0.0958(18) Uani 1 1 d . . .
H17 H -0.0270 0.9587 1.1596 0.115 Uiso 1 1 calc R . .
C18 C 0.0890(4) 0.9554(2) 1.0858(3) 0.0812(14) Uani 1 1 d . . .
H18 H 0.1306 0.9728 1.1316 0.097 Uiso 1 1 calc R . .
C19 C 0.1207(3) 0.93778(16) 1.0003(3) 0.0598(10) Uani 1 1 d . . .
H19 H 0.1845 0.9428 0.9900 0.072 Uiso 1 1 calc R . .
C20 C 0.3724(2) 0.95824(12) 0.8836(2) 0.0368(7) Uani 1 1 d . . .
C21 C 0.3337(2) 1.00901(13) 0.8708(3) 0.0446(8) Uani 1 1 d . . .
H21 H 0.3143 1.0208 0.8085 0.053 Uiso 1 1 calc R . .
C22 C 0.3234(2) 1.04213(15) 0.9480(3) 0.0551(9) Uani 1 1 d . . .
H22 H 0.2977 1.0759 0.9377 0.066 Uiso 1 1 calc R . .
C23 C 0.3514(3) 1.02465(16) 1.0409(3) 0.0641(11) Uani 1 1 d . . .
H23 H 0.3441 1.0466 1.0935 0.077 Uiso 1 1 calc R . .
C24 C 0.3895(3) 0.97568(16) 1.0551(3) 0.0558(9) Uani 1 1 d . . .
H24 H 0.4076 0.9647 1.1182 0.067 Uiso 1 1 calc R . .
C25 C 0.4031(2) 0.94030(13) 0.9781(2) 0.0411(7) Uani 1 1 d . . .
C26 C 0.4499(2) 0.88944(14) 1.0001(2) 0.0472(8) Uani 1 1 d . . .
C27 C 0.4620(4) 0.87093(18) 1.1043(3) 0.0878(15) Uani 1 1 d . . .
H27A H 0.4612 0.8328 1.1062 0.132 Uiso 1 1 calc R . .
H27B H 0.4105 0.8845 1.1378 0.132 Uiso 1 1 calc R . .
H27C H 0.5219 0.8837 1.1352 0.132 Uiso 1 1 calc R . .
C28 C 0.5380(3) 0.81193(16) 0.9611(3) 0.0674(11) Uani 1 1 d . . .
C29A C 0.6048(6) 0.8058(3) 0.8971(6) 0.061(3) Uani 0.469(9) 1 d P A 1
H29A H 0.6366 0.7718 0.9078 0.074 Uiso 0.469(9) 1 calc PR A 1
H29B H 0.6527 0.8335 0.9071 0.074 Uiso 0.469(9) 1 calc PR A 1
C31A C 0.5094(7) 0.7640(4) 0.7642(9) 0.073(3) Uani 0.469(9) 1 d P A 1
H31A H 0.4692 0.7673 0.7044 0.109 Uiso 0.469(9) 1 calc PR A 1
H31B H 0.4711 0.7547 0.8152 0.109 Uiso 0.469(9) 1 calc PR A 1
H31C H 0.5562 0.7367 0.7579 0.109 Uiso 0.469(9) 1 calc PR A 1
C29B C 0.5363(5) 0.7760(3) 0.8678(5) 0.059(3) Uani 0.531(9) 1 d P A 2
H29C H 0.5857 0.7491 0.8772 0.070 Uiso 0.531(9) 1 calc PR A 2
H29D H 0.4749 0.7583 0.8564 0.070 Uiso 0.531(9) 1 calc PR A 2
C31B C 0.5138(6) 0.7719(3) 0.6931(7) 0.062(2) Uani 0.531(9) 1 d P A 2
H31D H 0.5494 0.7393 0.6952 0.094 Uiso 0.531(9) 1 calc PR A 2
H31E H 0.5220 0.7903 0.6339 0.094 Uiso 0.531(9) 1 calc PR A 2
H31F H 0.4472 0.7642 0.6961 0.094 Uiso 0.531(9) 1 calc PR A 2
C30 C 0.6432(3) 0.8232(2) 0.7525(4) 0.0963(18) Uani 1 1 d . . .
C32 C 0.4100(2) 0.90615(12) 0.5949(2) 0.0366(7) Uani 1 1 d . . .
C33 C 0.4376(2) 0.92707(12) 0.4996(2) 0.0370(7) Uani 1 1 d . . .
C34 C 0.5142(2) 0.90852(14) 0.4528(2) 0.0463(8) Uani 1 1 d . . .
C35 C 0.5421(3) 0.93162(16) 0.3698(3) 0.0582(10) Uani 1 1 d . . .
H35 H 0.5951 0.9189 0.3417 0.070 Uiso 1 1 calc R . .
C36 C 0.4908(3) 0.97346(16) 0.3298(3) 0.0590(10) Uani 1 1 d . . .
H36 H 0.5082 0.9891 0.2734 0.071 Uiso 1 1 calc R . .
C37 C 0.4133(3) 0.99265(14) 0.3722(2) 0.0534(9) Uani 1 1 d . . .
H37 H 0.3784 1.0211 0.3445 0.064 Uiso 1 1 calc R . .
C38 C 0.3871(2) 0.96950(13) 0.4566(2) 0.0457(8) Uani 1 1 d . . .
H38 H 0.3346 0.9828 0.4847 0.055 Uiso 1 1 calc R . .
C39 C 0.2477(2) 0.79307(13) 0.7267(2) 0.0425(8) Uani 1 1 d . . .
C40 C 0.2507(2) 0.73699(13) 0.7675(3) 0.0463(8) Uani 1 1 d . . .
C41 C 0.2608(3) 0.72568(16) 0.8667(3) 0.0581(10) Uani 1 1 d . . .
C42 C 0.2669(3) 0.6759(2) 0.9045(4) 0.0851(15) Uani 1 1 d . . .
H42 H 0.2743 0.6703 0.9710 0.102 Uiso 1 1 calc R . .
C43 C 0.2617(4) 0.6342(2) 0.8401(5) 0.100(2) Uani 1 1 d . . .
H43 H 0.2648 0.5996 0.8636 0.120 Uiso 1 1 calc R . .
C44 C 0.2519(3) 0.64272(18) 0.7418(5) 0.0886(15) Uani 1 1 d . . .
H44 H 0.2497 0.6140 0.6994 0.106 Uiso 1 1 calc R . .
C45 C 0.2452(3) 0.69385(15) 0.7058(3) 0.0652(11) Uani 1 1 d . . .
H45 H 0.2368 0.6993 0.6393 0.078 Uiso 1 1 calc R . .
Cl Cl 0.25090(7) 1.15865(4) 0.76257(9) 0.0646(3) Uani 1 1 d . . .
Cu1 Cu 0.05517(3) 0.858572(15) 0.63693(3) 0.03818(11) Uani 1 1 d . . .
Cu2 Cu 0.25491(2) 0.904778(16) 0.71882(3) 0.03745(11) Uani 1 1 d . . .
Cu3 Cu 0.46330(3) 0.870419(15) 0.79325(3) 0.03864(11) Uani 1 1 d . . .
N1 N 0.03565(19) 0.85631(11) 0.49617(19) 0.0445(6) Uani 1 1 d . . .
N2 N -0.03336(19) 0.79532(11) 0.6325(2) 0.0501(7) Uani 1 1 d . . .
N3 N 0.48325(19) 0.86103(11) 0.9334(2) 0.0457(7) Uani 1 1 d . A .
N4 N 0.5524(2) 0.80877(12) 0.7845(2) 0.0579(8) Uani 1 1 d . A .
N5 N -0.1071(3) 0.8810(2) 0.8787(3) 0.0802(11) Uani 1 1 d . . .
N6 N 0.5674(3) 0.86138(16) 0.4894(2) 0.0691(10) Uani 1 1 d . . .
N7 N 0.2595(3) 0.76867(19) 0.9368(3) 0.0809(11) Uani 1 1 d . . .
O1 O 0.13561(14) 0.91940(8) 0.63356(15) 0.0397(5) Uani 1 1 d . . .
O2 O 0.04296(16) 0.87183(9) 0.77557(16) 0.0499(6) Uani 1 1 d . . .
O3 O 0.18170(15) 0.91076(10) 0.82738(15) 0.0478(6) Uani 1 1 d . . .
O4 O 0.37859(13) 0.92887(8) 0.80404(14) 0.0350(5) Uani 1 1 d . A .
O5 O 0.47406(14) 0.88810(8) 0.65505(15) 0.0402(5) Uani 1 1 d . A .
O6 O 0.32267(14) 0.91057(9) 0.60598(15) 0.0464(6) Uani 1 1 d . . .
O7 O 0.30560(17) 0.82531(9) 0.76612(18) 0.0539(6) Uani 1 1 d . . .
O8 O 0.18711(18) 0.80228(10) 0.65879(19) 0.0605(7) Uani 1 1 d . . .
O9 O -0.1461(3) 0.91060(18) 0.8183(3) 0.1205(14) Uani 1 1 d . . .
O10 O -0.1252(3) 0.83414(19) 0.8864(3) 0.1243(15) Uani 1 1 d . . .
O11 O 0.5242(3) 0.82050(14) 0.4911(3) 0.1078(13) Uani 1 1 d . . .
O12 O 0.6509(3) 0.86620(19) 0.5145(3) 0.141(2) Uani 1 1 d . . .
O13 O 0.1896(3) 0.79729(15) 0.9325(3) 0.1034(12) Uani 1 1 d . . .
O14 O 0.3274(3) 0.7723(2) 0.9980(3) 0.1402(18) Uani 1 1 d . . .
O15 O 0.2102(3) 1.19643(16) 0.6982(3) 0.1174(13) Uani 1 1 d . B .
O16A O 0.3493(3) 1.1557(2) 0.7552(6) 0.143(3) Uani 0.853(10) 1 d P B 1
O17A O 0.2157(5) 1.1078(2) 0.7428(5) 0.163(3) Uani 0.853(10) 1 d P B 1
O18A O 0.2377(7) 1.1740(3) 0.8562(4) 0.174(4) Uani 0.853(10) 1 d P B 1
O16B O 0.1718(14) 1.1478(8) 0.8124(16) 0.062(7) Uiso 0.147(10) 1 d P B 2
O17B O 0.274(3) 1.1105(14) 0.745(2) 0.110(12) Uiso 0.147(10) 1 d P B 2
O18B O 0.320(3) 1.1784(14) 0.823(3) 0.117(12) Uiso 0.147(10) 1 d P B 2

loop_
_atom_site_aniso_label
_atom_site_aniso_U_11
_atom_site_aniso_U_22
_atom_site_aniso_U_33
_atom_site_aniso_U_23
_atom_site_aniso_U_13
_atom_site_aniso_U_12
C1 0.0247(14) 0.0466(19) 0.0465(19) 0.0146(15) 0.0079(13) 0.0026(13)
C2 0.0352(17) 0.047(2) 0.063(2) 0.0102(17) 0.0060(16) -0.0018(14)
C3 0.049(2) 0.042(2) 0.092(3) 0.020(2) 0.016(2) 0.0002(16)
C4 0.066(3) 0.064(3) 0.075(3) 0.035(2) 0.019(2) 0.011(2)
C5 0.065(2) 0.073(3) 0.049(2) 0.0246(19) 0.0091(19) 0.010(2)
C6 0.0362(17) 0.055(2) 0.0402(19) 0.0163(15) 0.0044(14) 0.0063(15)
C7 0.0415(18) 0.067(2) 0.0372(19) 0.0064(17) -0.0006(15) 0.0029(16)
C8 0.094(3) 0.105(4) 0.043(2) 0.008(2) -0.002(2) -0.020(3)
C9 0.067(2) 0.063(3) 0.056(2) -0.0129(19) -0.005(2) -0.0109(19)
C10 0.062(2) 0.048(2) 0.074(3) -0.0047(19) -0.006(2) -0.0102(18)
C11 0.042(2) 0.062(3) 0.111(4) 0.013(2) 0.006(2) -0.0126(18)
C12 0.069(3) 0.058(3) 0.087(3) 0.031(2) -0.001(2) -0.019(2)
C13 0.0321(16) 0.0475(19) 0.0373(17) 0.0059(14) 0.0069(14) 0.0008(14)
C14 0.0397(18) 0.063(2) 0.0397(19) 0.0090(16) 0.0099(15) 0.0058(16)
C15 0.042(2) 0.093(3) 0.049(2) 0.020(2) 0.0145(17) 0.0139(19)
C16 0.056(3) 0.156(5) 0.060(3) 0.029(3) 0.029(2) 0.035(3)
C17 0.095(4) 0.155(5) 0.040(2) 0.013(3) 0.018(3) 0.059(4)
C18 0.089(3) 0.112(4) 0.041(2) -0.003(2) 0.002(2) 0.029(3)
C19 0.055(2) 0.085(3) 0.040(2) 0.0003(19) 0.0079(17) 0.010(2)
C20 0.0257(14) 0.0421(18) 0.0431(18) 0.0001(14) 0.0058(13) -0.0056(12)
C21 0.0356(17) 0.048(2) 0.050(2) -0.0024(16) 0.0064(15) 0.0017(14)
C22 0.046(2) 0.049(2) 0.072(3) -0.0089(19) 0.0118(19) 0.0009(16)
C23 0.059(2) 0.065(3) 0.069(3) -0.030(2) 0.013(2) -0.007(2)
C24 0.055(2) 0.069(3) 0.042(2) -0.0079(18) -0.0016(17) -0.0098(19)
C25 0.0344(16) 0.0494(19) 0.0390(18) -0.0033(14) 0.0011(14) -0.0090(14)
C26 0.0464(19) 0.052(2) 0.0411(19) 0.0057(16) -0.0066(16) -0.0109(16)
C27 0.138(5) 0.082(3) 0.039(2) 0.010(2) -0.010(3) 0.008(3)
C28 0.077(3) 0.057(2) 0.065(3) 0.013(2) -0.006(2) 0.024(2)
C29A 0.048(5) 0.048(5) 0.085(7) 0.023(4) -0.010(4) 0.012(4)
C31A 0.061(6) 0.066(7) 0.088(10) -0.010(6) -0.004(6) 0.029(5)
C29B 0.054(5) 0.049(4) 0.071(6) 0.020(4) 0.000(4) 0.010(4)
C31B 0.086(6) 0.038(4) 0.062(6) -0.008(4) 0.004(5) 0.021(4)
C30 0.039(2) 0.083(3) 0.170(5) 0.032(3) 0.029(3) 0.016(2)
C32 0.0363(17) 0.0359(17) 0.0385(17) -0.0058(13) 0.0080(14) -0.0051(13)
C33 0.0360(16) 0.0438(18) 0.0317(16) -0.0067(13) 0.0061(13) -0.0079(13)
C34 0.0466(19) 0.051(2) 0.0422(19) -0.0081(15) 0.0091(15) -0.0027(15)
C35 0.059(2) 0.076(3) 0.044(2) -0.0149(19) 0.0238(18) -0.012(2)
C36 0.077(3) 0.068(3) 0.0338(19) -0.0034(17) 0.0126(19) -0.023(2)
C37 0.065(2) 0.053(2) 0.041(2) 0.0062(16) 0.0031(18) -0.0097(18)
C38 0.0456(19) 0.050(2) 0.0417(19) -0.0056(15) 0.0076(15) -0.0061(15)
C39 0.0341(17) 0.0457(19) 0.048(2) 0.0005(15) 0.0075(15) 0.0007(14)
C40 0.0356(17) 0.044(2) 0.059(2) 0.0087(16) 0.0045(15) -0.0018(14)
C41 0.044(2) 0.065(2) 0.063(3) 0.012(2) -0.0042(18) -0.0056(17)
C42 0.059(3) 0.088(4) 0.105(4) 0.054(3) -0.009(3) -0.006(2)
C43 0.070(3) 0.066(3) 0.161(6) 0.050(4) -0.009(4) 0.003(2)
C44 0.080(3) 0.046(3) 0.138(5) 0.002(3) 0.000(3) 0.000(2)
C45 0.064(2) 0.049(2) 0.083(3) -0.004(2) 0.007(2) -0.0022(18)
Cl 0.0487(5) 0.0510(6) 0.0921(8) -0.0066(5) -0.0038(5) 0.0071(4)
Cu1 0.0326(2) 0.0432(2) 0.0381(2) 0.00657(16) 0.00089(16) -0.00915(16)
Cu2 0.02502(18) 0.0544(2) 0.0333(2) 0.00265(17) 0.00445(15) -0.00140(16)
Cu3 0.0343(2) 0.0388(2) 0.0436(2) 0.00853(16) 0.00810(17) 0.00568(15)
N1 0.0411(15) 0.0506(17) 0.0409(16) 0.0000(13) -0.0005(12) -0.0022(12)
N2 0.0405(15) 0.0464(17) 0.0621(19) 0.0099(14) -0.0010(14) -0.0109(12)
N3 0.0398(15) 0.0471(17) 0.0488(17) 0.0111(13) -0.0034(13) 0.0003(12)
N4 0.0570(18) 0.0474(19) 0.073(2) 0.0166(16) 0.0250(16) 0.0178(15)
N5 0.046(2) 0.118(4) 0.079(3) 0.008(3) 0.019(2) -0.003(2)
N6 0.070(2) 0.088(3) 0.054(2) 0.0015(19) 0.0298(18) 0.020(2)
N7 0.074(3) 0.113(3) 0.056(2) 0.007(2) 0.009(2) -0.015(2)
O1 0.0306(10) 0.0451(12) 0.0420(12) 0.0138(10) -0.0030(9) -0.0086(9)
O2 0.0435(13) 0.0632(15) 0.0437(14) 0.0022(11) 0.0086(11) -0.0185(11)
O3 0.0305(11) 0.0753(16) 0.0381(13) -0.0040(11) 0.0063(9) -0.0067(11)
O4 0.0319(10) 0.0388(11) 0.0343(11) 0.0000(9) 0.0029(9) 0.0035(8)
O5 0.0365(11) 0.0424(12) 0.0433(13) 0.0043(10) 0.0111(10) 0.0052(9)
O6 0.0306(11) 0.0753(16) 0.0340(12) 0.0044(11) 0.0061(9) -0.0010(10)
O7 0.0500(14) 0.0446(14) 0.0677(17) 0.0023(12) 0.0097(12) -0.0096(11)
O8 0.0540(15) 0.0580(16) 0.0677(17) 0.0187(13) -0.0033(14) 0.0086(12)
O9 0.081(2) 0.152(4) 0.120(3) -0.006(3) -0.034(2) 0.035(2)
O10 0.109(3) 0.144(4) 0.124(3) 0.021(3) 0.031(2) -0.055(3)
O11 0.148(3) 0.053(2) 0.119(3) -0.021(2) -0.006(3) 0.016(2)
O12 0.055(2) 0.207(5) 0.164(4) 0.105(4) 0.030(2) 0.030(2)
O13 0.122(3) 0.108(3) 0.084(3) 0.002(2) 0.028(2) 0.020(2)
O14 0.096(3) 0.235(5) 0.084(3) -0.036(3) -0.017(2) -0.029(3)
O15 0.114(3) 0.112(3) 0.119(3) 0.025(2) -0.023(2) 0.029(2)
O16A 0.051(2) 0.136(4) 0.239(8) -0.033(4) 0.005(3) 0.020(3)
O17A 0.127(5) 0.071(3) 0.271(8) -0.020(4) -0.080(5) -0.024(3)
O18A 0.278(11) 0.154(5) 0.094(4) -0.021(4) 0.034(5) 0.089(6)

loop_
_atom_type_symbol
_atom_type_description
_atom_type_scat_dispersion_real
_atom_type_scat_dispersion_imag
_atom_type_scat_source
C C 0.0033 0.0016 'International Tables Vol C Tables 4.2.6.8 and 6.1.1.4'
H H 0.0000 0.0000 'International Tables Vol C Tables 4.2.6.8 and 6.1.1.4'
Cl Cl 0.1484 0.1585 'International Tables Vol C Tables 4.2.6.8 and 6.1.1.4'
Cu Cu 0.3201 1.2651 'International Tables Vol C Tables 4.2.6.8 and 6.1.1.4'
N N 0.0061 0.0033 'International Tables Vol C Tables 4.2.6.8 and 6.1.1.4'
O O 0.0106 0.0060 'International Tables Vol C Tables 4.2.6.8 and 6.1.1.4'

loop_
_geom_angle_atom_site_label_1
_geom_angle_atom_site_label_2
_geom_angle_atom_site_label_3
_geom_angle
O1 C1 C2 117.3(3)
O1 C1 C6 123.2(3)
C2 C1 C6 119.6(3)
C3 C2 C1 121.1(4)
C4 C3 C2 120.1(4)
C5 C4 C3 119.5(4)
C4 C5 C6 123.3(4)
C5 C6 C1 116.4(3)
C5 C6 C7 120.1(3)
C1 C6 C7 123.5(3)
N1 C7 C6 122.6(3)
N1 C7 C8 119.5(3)
C6 C7 C8 117.9(3)
N1 C9 C10 109.5(3)
N2 C10 C9 110.3(3)
O2 C13 O3 127.2(3)
O2 C13 C14 117.9(3)
O3 C13 C14 114.9(3)
C19 C14 C15 116.7(3)
C19 C14 C13 119.4(3)
C15 C14 C13 123.9(3)
C16 C15 C14 122.2(4)
C16 C15 N5 115.3(4)
C14 C15 N5 122.4(3)
C17 C16 C15 119.3(4)
C16 C17 C18 120.6(4)
C17 C18 C19 119.2(5)
C18 C19 C14 121.9(4)
O4 C20 C21 117.3(3)
O4 C20 C25 123.3(3)
C21 C20 C25 119.4(3)
C22 C21 C20 121.8(3)
C21 C22 C23 119.4(4)
C24 C23 C22 120.0(4)
C23 C24 C25 123.0(4)
C20 C25 C24 116.5(3)
C20 C25 C26 124.4(3)
C24 C25 C26 119.1(3)
N3 C26 C25 121.6(3)
N3 C26 C27 119.9(3)
C25 C26 C27 118.4(3)
C29A C28 N3 107.3(4)
C29A C28 C29B 49.9(5)
N3 C28 C29B 107.5(4)
C28 C29A N4 109.8(5)
N4 C29B C28 109.6(5)
O5 C32 O6 126.6(3)
O5 C32 C33 118.8(3)
O6 C32 C33 114.5(3)
C38 C33 C34 116.4(3)
C38 C33 C32 118.8(3)
C34 C33 C32 124.7(3)
C35 C34 C33 123.0(3)
C35 C34 N6 116.9(3)
C33 C34 N6 120.1(3)
C36 C35 C34 118.8(3)
C35 C36 C37 120.4(3)
C36 C37 C38 120.0(4)
C33 C38 C37 121.3(3)
O8 C39 O7 126.2(3)
O8 C39 C40 116.9(3)
O7 C39 C40 116.9(3)
C45 C40 C41 116.3(3)
C45 C40 C39 120.1(3)
C41 C40 C39 123.5(3)
C42 C41 C40 124.3(4)
C42 C41 N7 115.6(4)
C40 C41 N7 119.9(3)
C41 C42 C43 117.2(5)
C44 C43 C42 121.3(5)
C43 C44 C45 120.0(5)
C40 C45 C44 120.8(4)
O17B Cl O18B 107(2)
O17B Cl O15 128.4(15)
O18B Cl O15 112.5(14)
O18A Cl O15 109.1(3)
O18A Cl O17A 111.4(5)
O15 Cl O17A 112.9(3)
O17B Cl O16B 97.8(17)
O18B Cl O16B 109.1(18)
O15 Cl O16B 99.0(8)
O18A Cl O16A 108.0(5)
O15 Cl O16A 109.6(3)
O17A Cl O16A 105.8(4)
O1 Cu1 N1 91.35(10)
O1 Cu1 O2 89.83(9)
N1 Cu1 O2 164.71(11)
O1 Cu1 N2 176.60(10)
N1 Cu1 N2 85.50(12)
O2 Cu1 N2 92.88(11)
O1 Cu1 O8 91.56(9)
N1 Cu1 O8 98.28(10)
O2 Cu1 O8 96.93(10)
N2 Cu1 O8 90.16(10)
O3 Cu2 O6 170.70(11)
O3 Cu2 O1 88.14(9)
O6 Cu2 O1 87.51(9)
O3 Cu2 O4 90.71(8)
O6 Cu2 O4 89.35(8)
O1 Cu2 O4 152.43(8)
O3 Cu2 O7 91.13(10)
O6 Cu2 O7 98.10(9)
O1 Cu2 O7 125.05(9)
O4 Cu2 O7 82.51(8)
O4 Cu3 N3 92.53(10)
O4 Cu3 O5 90.60(8)
N3 Cu3 O5 166.13(10)
O4 Cu3 N4 178.95(11)
N3 Cu3 N4 86.43(12)
O5 Cu3 N4 90.44(11)
C7 N1 C9 120.4(3)
C7 N1 Cu1 127.8(2)
C9 N1 Cu1 111.6(2)
C12 N2 C10 108.9(3)
C12 N2 C11 109.1(3)
C10 N2 C11 111.0(3)
C12 N2 Cu1 114.3(2)
C10 N2 Cu1 101.9(2)
C11 N2 Cu1 111.5(2)
C26 N3 C28 119.4(3)
C26 N3 Cu3 128.3(2)
C28 N3 Cu3 112.2(2)
C31A N4 C30 124.1(6)
C31A N4 C29B 64.8(6)
C30 N4 C29B 127.0(4)
C31A N4 C31B 38.7(5)
C30 N4 C31B 98.1(5)
C29B N4 C31B 103.3(5)
C31A N4 C29A 108.6(6)
C30 N4 C29A 88.8(4)
C29B N4 C29A 46.9(4)
C31B N4 C29A 142.4(5)
C31A N4 Cu3 114.0(4)
C30 N4 Cu3 113.6(3)
C29B N4 Cu3 104.1(3)
C31B N4 Cu3 109.2(3)
C29A N4 Cu3 101.5(3)
O9 N5 O10 125.1(5)
O9 N5 C15 116.6(4)
O10 N5 C15 118.3(4)
O12 N6 O11 124.5(4)
O12 N6 C34 118.0(4)
O11 N6 C34 117.5(4)
O13 N7 O14 124.3(5)
O13 N7 C41 118.1(4)
O14 N7 C41 117.5(5)
C1 O1 Cu1 125.72(19)
C1 O1 Cu2 122.33(17)
Cu1 O1 Cu2 107.62(9)
C13 O2 Cu1 129.1(2)
C13 O3 Cu2 129.7(2)
C20 O4 Cu3 125.67(18)
C20 O4 Cu2 120.56(17)
Cu3 O4 Cu2 102.75(9)
C32 O5 Cu3 127.36(19)
C32 O6 Cu2 131.5(2)
C39 O7 Cu2 106.6(2)
C39 O8 Cu1 134.2(2)

loop_
_geom_bond_atom_site_label_1
_geom_bond_atom_site_label_2
_geom_bond_distance
C1 O1 1.336(3)
C1 C2 1.398(5)
C1 C6 1.412(5)
C2 C3 1.384(5)
C3 C4 1.363(6)
C4 C5 1.362(6)
C5 C6 1.411(5)
C6 C7 1.467(5)
C7 N1 1.287(4)
C7 C8 1.515(5)
C9 N1 1.476(4)
C9 C10 1.511(5)
C10 N2 1.482(5)
C11 N2 1.484(4)
C12 N2 1.479(4)
C13 O2 1.247(4)
C13 O3 1.249(4)
C13 C14 1.504(4)
C14 C19 1.387(5)
C14 C15 1.389(5)
C15 C16 1.379(6)
C15 N5 1.479(6)
C16 C17 1.364(7)
C17 C18 1.380(7)
C18 C19 1.381(5)
C20 O4 1.339(4)
C20 C21 1.394(4)
C20 C25 1.414(4)
C21 C22 1.377(5)
C22 C23 1.383(5)
C23 C24 1.351(5)
C24 C25 1.419(5)
C25 C26 1.458(5)
C26 N3 1.294(4)
C26 C27 1.514(5)
C28 C29A 1.363(9)
C28 N3 1.486(4)
C28 C29B 1.579(9)
C29A N4 1.662(9)
C31A N4 1.298(10)
C29B N4 1.456(7)
C31B N4 1.623(9)
C30 N4 1.438(5)
C32 O5 1.251(4)
C32 O6 1.256(4)
C32 C33 1.510(4)
C33 C38 1.385(4)
C33 C34 1.391(4)
C34 C35 1.383(5)
C34 N6 1.467(5)
C35 C36 1.364(5)
C36 C37 1.376(5)
C37 C38 1.390(5)
C39 O8 1.228(4)
C39 O7 1.237(4)
C39 C40 1.521(5)
C40 C45 1.381(5)
C40 C41 1.400(5)
C41 C42 1.358(6)
C41 N7 1.457(6)
C42 C43 1.377(8)
C43 C44 1.376(8)
C44 C45 1.381(6)
Cl O17B 1.28(3)
Cl O18B 1.32(3)
Cl O18A 1.387(5)
Cl O15 1.389(3)
Cl O17A 1.390(5)
Cl O16B 1.393(19)
Cl O16A 1.398(4)
Cu1 O1 1.9071(19)
Cu1 N1 1.947(3)
Cu1 O2 1.978(2)
Cu1 N2 2.018(3)
Cu1 O8 2.329(2)
Cu2 O3 1.913(2)
Cu2 O6 1.917(2)
Cu2 O1 1.9873(19)
Cu2 O4 2.092(2)
Cu2 O7 2.203(2)
Cu3 O4 1.9082(19)
Cu3 N3 1.953(3)
Cu3 O5 1.990(2)
Cu3 N4 2.006(3)
N5 O9 1.211(5)
N5 O10 1.215(5)
N6 O12 1.195(5)
N6 O11 1.197(5)
N7 O13 1.215(5)
N7 O14 1.216(5)
